data_7238089
loop_
_publ_author_name
'Han, Zhangang'
'Zhao, Yulong'
'Peng, Jun'
'Tian, Aixiang'
'Liu, Qun'
'Ma, Jianfang'
'Wang, Enbo'
'Hu, Ninghai'

_publ_section_title
;
 Co-existing intermolecular halogen bonding, aryl packing and hydrogen
 bonding in driving the self-assembly process of Keggin polyoxometalates
;
_journal_issue 63
_journal_name_full CrystEngComm
_journal_page_first 380
_journal_paper_doi 10.1039/b501922b
_journal_volume 7
_journal_year 2005
_chemical_formula_sum 'C64 H55 Br4 Mo12 N8 O43 P'
_chemical_formula_weight 3125.92
_space_group_IT_number 2
_space_group_name_Hall '-P 1'
_space_group_name_H-M_alt 'P -1'
_symmetry_cell_setting triclinic
_symmetry_space_group_name_H-M 'P -1'
_atom_sites_solution_hydrogens geom
_atom_sites_solution_primary direct
_atom_sites_solution_secondary difmap
_audit_creation_method SHELXL-97
_cell_angle_alpha 88.09(3)
_cell_angle_beta 72.05(3)
_cell_angle_gamma 79.40(3)
_cell_formula_units_Z 1
_cell_length_a 9.783(2)
_cell_length_b 14.444(3)
_cell_length_c 15.724(3)
_cell_measurement_temperature 293(2)
_cell_measurement_theta_max 27.48
_cell_measurement_theta_min 3.05
_cell_volume 2077.0(8)
_computing_cell_refinement 'RAPID AUTO'
_computing_data_collection 'RAPID AUTO'
_computing_data_reduction 'RAPID AUTO'
_computing_structure_refinement 'SHELXL-97 (Sheldrick, 1997)'
_computing_structure_solution 'SHELXS-97 (Sheldrick, 1990)'
_diffrn_ambient_temperature 293(2)
_diffrn_detector_area_resol_mean 0.01
_diffrn_measured_fraction_theta_full 0.975
_diffrn_measured_fraction_theta_max 0.975
_diffrn_measurement_device_type 'Rigaku R-AXIS RAPID IP'
_diffrn_measurement_method Oscillation
_diffrn_radiation_monochromator graphite
_diffrn_radiation_source 'fine-focus sealed tube'
_diffrn_radiation_type MoK\a
_diffrn_radiation_wavelength 0.71073
_diffrn_reflns_av_R_equivalents 0.0342
_diffrn_reflns_av_sigmaI/netI 0.0471
_diffrn_reflns_limit_h_max 11
_diffrn_reflns_limit_h_min -12
_diffrn_reflns_limit_k_max 18
_diffrn_reflns_limit_k_min -18
_diffrn_reflns_limit_l_max 20
_diffrn_reflns_limit_l_min -20
_diffrn_reflns_number 20211
_diffrn_reflns_theta_full 27.48
_diffrn_reflns_theta_max 27.48
_diffrn_reflns_theta_min 3.05
_diffrn_standards_decay_% none
_exptl_absorpt_coefficient_mu 3.791
_exptl_absorpt_correction_T_max 0.554
_exptl_absorpt_correction_T_min 0.447
_exptl_absorpt_correction_type empirical
_exptl_absorpt_process_details 'ABSCOR by T.Higashi 8 March, 1995'
_exptl_crystal_colour red
_exptl_crystal_density_diffrn 2.498
_exptl_crystal_density_meas ?
_exptl_crystal_density_method 'not measured'
_exptl_crystal_description block
_exptl_crystal_F_000 1497
_exptl_crystal_size_max 0.283
_exptl_crystal_size_mid 0.179
_exptl_crystal_size_min 0.156
_refine_diff_density_max 1.508
_refine_diff_density_min -2.649
_refine_diff_density_rms 0.210
_refine_ls_extinction_method none
_refine_ls_goodness_of_fit_ref 1.040
_refine_ls_hydrogen_treatment constr
_refine_ls_matrix_type full
_refine_ls_number_parameters 619
_refine_ls_number_reflns 9306
_refine_ls_number_restraints 0
_refine_ls_restrained_S_all 1.040
_refine_ls_R_factor_all 0.0872
_refine_ls_R_factor_gt 0.0614
_refine_ls_shift/su_max 0.001
_refine_ls_shift/su_mean 0.000
_refine_ls_structure_factor_coef Fsqd
_refine_ls_weighting_details 'calc w=1/[\s^2^(Fo^2^)+(0.1101P)^2^+12.2509P] where P=(Fo^2^+2Fc^2^)/3'
_refine_ls_weighting_scheme calc
_refine_ls_wR_factor_gt 0.1774
_refine_ls_wR_factor_ref 0.1966
_reflns_number_gt 6609
_reflns_number_total 9306
_reflns_threshold_expression >2sigma(I)
_cod_data_source_file b501922b.txt
_cod_data_source_block Compound_2
_cod_depositor_comments
;
The following automatic conversions were performed:

data item '_symmetry_cell_setting' value 'Triclinic' was changed to
'triclinic' in accordance with the
/home/saulius/struct/COD-crude-data/automatic-downloads/DataCite-retrospective/RSC/depositions/lib/dictionaries/cif_core.dic
dictionary named 'cif_core.dic' version 2.4.2 last updated on
2011-04-26.

data item '_exptl_crystal_density_meas' value 'none' was changed to
'?' -- the value is perceived as not measured.

Automatic conversion script
Id: cif_fix_values 6909 2019-04-08 15:41:33Z antanas 
;
_cod_original_cell_volume 2077.0(7)
_cod_original_sg_symbol_H-M P-1
_cod_database_code 7238089

loop_
_symmetry_equiv_pos_as_xyz
'x, y, z'
'-x, -y, -z'

loop_
_atom_site_label
_atom_site_type_symbol
_atom_site_fract_x
_atom_site_fract_y
_atom_site_fract_z
_atom_site_U_iso_or_equiv
_atom_site_adp_type
_atom_site_occupancy
_atom_site_symmetry_multiplicity
_atom_site_calc_flag
_atom_site_refinement_flags
Mo1 Mo 0.16556(8) 0.57084(6) 0.66815(5) 0.0369(2) Uani 1 1 d .
Mo2 Mo 0.51785(9) 0.51552(6) 0.27018(5) 0.0372(2) Uani 1 1 d .
Mo3 Mo 0.18872(9) 0.58976(6) 0.43833(7) 0.0484(2) Uani 1 1 d .
Mo4 Mo 0.65959(9) 0.65353(6) 0.59550(7) 0.0477(2) Uani 1 1 d .
Mo5 Mo 0.67087(8) 0.67351(5) 0.36399(5) 0.03131(19) Uani 1 1 d .
Mo6 Mo 0.33966(9) 0.74110(5) 0.53842(6) 0.0386(2) Uani 1 1 d .
P1 P 0.5000 0.5000 0.5000 0.0162(5) Uani 1 2 d S
O1' O 0.4678(10) 0.3996(6) 0.5078(6) 0.0185(19) Uani 0.50 1 d P
O1 O 0.6462(9) 0.4302(6) 0.4670(6) 0.0139(17) Uani 0.50 1 d P
O2' O 0.4189(10) 0.4933(6) 0.4254(6) 0.0169(18) Uani 0.50 1 d P
O2 O 0.5912(10) 0.5210(7) 0.4128(6) 0.0186(19) Uani 0.50 1 d P
O3 O 0.1978(9) 0.4591(5) 0.4296(8) 0.099(4) Uani 1 1 d .
O4 O 0.7333(7) 0.6757(8) 0.4720(5) 0.076(3) Uani 1 1 d .
O5 O 0.3293(8) 0.5866(5) 0.3269(6) 0.079(3) Uani 1 1 d .
O6 O 0.2368(10) 0.7013(6) 0.4687(5) 0.061(2) Uani 1 1 d .
O7 O 0.4852(7) 0.7294(7) 0.5976(4) 0.066(3) Uani 1 1 d .
O8 O 0.1021(11) 0.5753(6) 0.5669(5) 0.071(3) Uani 1 1 d .
O9 O 0.4967(7) 0.7458(8) 0.4309(4) 0.071(3) Uani 1 1 d .
O10 O 0.5859(7) 0.6292(4) 0.2897(5) 0.0394(15) Uani 1 1 d .
O11 O 0.7047(8) 0.4517(4) 0.2628(5) 0.0515(19) Uani 1 1 d .
O12 O 0.8254(7) 0.5635(4) 0.3328(5) 0.0405(15) Uani 1 1 d .
O13 O 0.7554(7) 0.7533(5) 0.3044(6) 0.0512(19) Uani 1 1 d .
O14 O 0.0084(6) 0.5992(4) 0.7468(5) 0.0459(18) Uani 1 1 d .
O15 O 0.0409(6) 0.6310(5) 0.4120(4) 0.0381(14) Uani 1 1 d .
O16 O 0.5293(8) 0.5256(5) 0.1637(4) 0.0455(16) Uani 1 1 d .
O17 O 0.2674(8) 0.8531(4) 0.5558(4) 0.0453(17) Uani 1 1 d .
O18 O 0.7372(7) 0.7232(4) 0.6382(4) 0.0375(14) Uani 1 1 d .
O19 O 0.4435(8) 0.4069(5) 0.2992(8) 0.090(4) Uani 1 1 d .
O20 O 0.2193(10) 0.6876(6) 0.6394(5) 0.061(2) Uani 1 1 d .
C1 C 0.8878(10) 0.3376(8) -0.2028(7) 0.047(2) Uani 1 1 d .
H1A H 0.9530 0.3054 -0.2537 0.057 Uiso 1 1 calc R
C2 C 0.7797(9) 0.2953(7) -0.1474(6) 0.039(2) Uani 1 1 d .
H2A H 0.7711 0.2351 -0.1616 0.047 Uiso 1 1 calc R
C3 C 0.6830(8) 0.3420(6) -0.0704(5) 0.0291(16) Uani 1 1 d .
C4 C 0.7020(10) 0.4326(7) -0.0522(6) 0.038(2) Uani 1 1 d .
H4A H 0.6410 0.4660 -0.0008 0.046 Uiso 1 1 calc R
C5 C 0.8102(12) 0.4711(8) -0.1103(7) 0.051(3) Uani 1 1 d .
H5A H 0.8222 0.5313 -0.0986 0.061 Uiso 1 1 calc R
C6 C 0.5677(8) 0.2952(5) -0.0138(5) 0.0275(16) Uani 1 1 d .
C7 C 0.4872(9) 0.3231(6) 0.0749(5) 0.0304(17) Uani 1 1 d .
H7A H 0.5034 0.3754 0.1007 0.036 Uiso 1 1 calc R
C8 C 0.3846(9) 0.2728(6) 0.1231(5) 0.0307(17) Uani 1 1 d .
H8A H 0.3323 0.2905 0.1822 0.037 Uiso 1 1 calc R
C9 C 0.3581(8) 0.1953(5) 0.0844(5) 0.0245(15) Uani 1 1 d .
C10 C 0.4386(9) 0.1758(5) -0.0054(5) 0.0289(16) Uani 1 1 d .
H10A H 0.4184 0.1272 -0.0342 0.035 Uiso 1 1 calc R
C11 C 0.2524(9) 0.1354(5) 0.1316(5) 0.0272(16) Uani 1 1 d .
C12 C 0.2792(8) 0.0401(6) 0.1071(5) 0.0288(16) Uani 1 1 d .
H12A H 0.3660 0.0148 0.0638 0.035 Uiso 1 1 calc R
C13 C 0.1801(9) -0.0167(6) 0.1455(5) 0.0319(18) Uani 1 1 d .
H13A H 0.1972 -0.0792 0.1265 0.038 Uiso 1 1 calc R
C14 C 0.0542(8) 0.0198(6) 0.2130(5) 0.0300(17) Uani 1 1 d .
C15 C 0.0266(9) 0.1128(6) 0.2422(6) 0.0358(19) Uani 1 1 d .
H15A H -0.0570 0.1362 0.2887 0.043 Uiso 1 1 calc R
C16 C 0.1255(8) 0.1704(6) 0.2011(5) 0.0292(17) Uani 1 1 d .
H16A H 0.1074 0.2331 0.2199 0.035 Uiso 1 1 calc R
C17 C 0.3387(12) -0.1709(7) 0.3032(7) 0.045(2) Uani 1 1 d .
H17A H 0.3506 -0.2355 0.2935 0.054 Uiso 1 1 calc R
C18 C 0.4438(10) -0.1228(6) 0.2560(6) 0.038(2) Uani 1 1 d .
H18A H 0.5250 -0.1536 0.2117 0.046 Uiso 1 1 calc R
C19 C 0.4294(9) -0.0270(6) 0.2744(5) 0.0302(17) Uani 1 1 d .
C20 C 0.3041(10) 0.0177(6) 0.3387(6) 0.038(2) Uani 1 1 d .
H20A H 0.2919 0.0814 0.3527 0.045 Uiso 1 1 calc R
C21 C 0.1984(11) -0.0339(8) 0.3813(7) 0.044(2) Uani 1 1 d .
H21A H 0.1127 -0.0038 0.4228 0.053 Uiso 1 1 calc R
C22 C 0.5433(8) 0.0285(5) 0.2269(5) 0.0255(15) Uani 1 1 d .
C23 C 0.5634(9) 0.1046(6) 0.2693(6) 0.037(2) Uani 1 1 d .
H23A H 0.5096 0.1201 0.3287 0.044 Uiso 1 1 calc R
C24 C 0.6657(10) 0.1580(6) 0.2218(6) 0.0362(19) Uani 1 1 d .
H24A H 0.6799 0.2100 0.2491 0.043 Uiso 1 1 calc R
C25 C 0.7464(8) 0.1334(5) 0.1337(5) 0.0251(15) Uani 1 1 d .
C26 C 0.7209(9) 0.0516(6) 0.0988(5) 0.0311(17) Uani 1 1 d .
H26A H 0.7767 0.0321 0.0407 0.037 Uiso 1 1 calc R
C27 C 0.8532(8) 0.1884(5) 0.0801(5) 0.0272(16) Uani 1 1 d .
C28 C 0.8450(9) 0.2818(6) 0.1053(6) 0.0350(19) Uani 1 1 d .
H28A H 0.7705 0.3085 0.1555 0.042 Uiso 1 1 calc R
C29 C 0.9451(10) 0.3352(6) 0.0574(6) 0.0358(19) Uani 1 1 d .
H29A H 0.9376 0.3972 0.0749 0.043 Uiso 1 1 calc R
C30 C 1.0563(9) 0.2957(6) -0.0168(6) 0.0336(18) Uani 1 1 d .
C31 C 1.0682(10) 0.2041(7) -0.0436(6) 0.041(2) Uani 1 1 d .
H31A H 1.1434 0.1778 -0.0936 0.049 Uiso 1 1 calc R
C32 C 0.9677(9) 0.1523(6) 0.0043(6) 0.0334(18) Uani 1 1 d .
H32A H 0.9760 0.0905 -0.0144 0.040 Uiso 1 1 calc R
N1 N 0.8999(9) 0.4235(7) -0.1844(6) 0.049(2) Uani 1 1 d .
N2 N 0.5419(8) 0.2218(5) -0.0525(4) 0.0322(15) Uani 1 1 d .
N3 N 0.2156(9) -0.1245(6) 0.3646(5) 0.0417(18) Uani 1 1 d .
N4 N 0.6231(8) 0.0004(5) 0.1430(5) 0.0336(16) Uani 1 1 d .
Br1 Br -0.07921(10) -0.06184(7) 0.26569(7) 0.0469(3) Uani 1 1 d .
Br2 Br 1.19613(11) 0.36797(8) -0.08241(7) 0.0485(3) Uani 1 1 d .
OW1 O 0.0549(9) 1.1567(6) 0.5180(6) 0.065(2) Uani 1 1 d .
OW2 O 0.3622(19) 1.0807(12) 0.5260(10) 0.064(5) Uani 0.50 1 d P

loop_
_atom_site_aniso_label
_atom_site_aniso_U_11
_atom_site_aniso_U_22
_atom_site_aniso_U_33
_atom_site_aniso_U_23
_atom_site_aniso_U_13
_atom_site_aniso_U_12
Mo1 0.0285(4) 0.0395(4) 0.0353(4) 0.0057(3) 0.0017(3) -0.0084(3)
Mo2 0.0453(4) 0.0366(4) 0.0264(4) 0.0024(3) -0.0022(3) -0.0147(3)
Mo3 0.0331(4) 0.0413(5) 0.0737(6) 0.0077(4) -0.0195(4) -0.0100(4)
Mo4 0.0405(4) 0.0379(4) 0.0721(6) -0.0175(4) -0.0219(4) -0.0138(4)
Mo5 0.0317(4) 0.0338(4) 0.0272(3) 0.0036(3) -0.0010(3) -0.0171(3)
Mo6 0.0454(5) 0.0250(4) 0.0453(4) -0.0038(3) -0.0152(4) -0.0034(3)
P1 0.0129(11) 0.0118(11) 0.0229(12) -0.0026(9) -0.0023(9) -0.0050(9)
O1' 0.028(5) 0.016(5) 0.014(4) 0.008(3) -0.007(4) -0.011(4)
O1 0.012(4) 0.009(4) 0.019(4) 0.001(3) -0.004(3) 0.000(3)
O2' 0.018(4) 0.014(4) 0.019(4) 0.002(3) -0.003(4) -0.008(4)
O2 0.019(4) 0.021(5) 0.017(4) 0.006(4) -0.006(4) -0.006(4)
O3 0.056(5) 0.020(3) 0.155(9) 0.003(4) 0.061(6) -0.005(3)
O4 0.028(3) 0.159(9) 0.034(4) -0.040(5) -0.017(3) 0.024(5)
O5 0.041(4) 0.025(3) 0.120(7) -0.008(4) 0.051(4) -0.009(3)
O6 0.109(6) 0.065(5) 0.050(4) 0.040(4) -0.054(4) -0.073(5)
O7 0.037(4) 0.134(8) 0.018(3) -0.028(4) -0.006(3) 0.006(4)
O8 0.130(7) 0.070(5) 0.065(5) 0.051(4) -0.074(5) -0.081(5)
O9 0.016(3) 0.155(9) 0.031(3) -0.039(4) -0.007(3) 0.017(4)
O10 0.041(3) 0.026(3) 0.062(4) -0.011(3) -0.031(3) -0.004(3)
O11 0.068(5) 0.021(3) 0.083(5) -0.008(3) -0.051(4) -0.003(3)
O12 0.046(4) 0.022(3) 0.066(4) -0.011(3) -0.038(3) 0.004(3)
O13 0.040(3) 0.036(4) 0.082(5) 0.027(4) -0.019(4) -0.022(3)
O14 0.029(3) 0.036(3) 0.056(4) -0.021(3) 0.016(3) -0.010(3)
O15 0.023(3) 0.055(4) 0.037(3) 0.006(3) -0.009(2) -0.010(3)
O16 0.069(4) 0.039(4) 0.042(4) -0.005(3) -0.037(3) -0.007(3)
O17 0.058(4) 0.021(3) 0.038(3) 0.000(2) 0.006(3) 0.003(3)
O18 0.048(3) 0.040(3) 0.035(3) 0.002(3) -0.015(3) -0.029(3)
O19 0.046(4) 0.022(3) 0.150(9) 0.004(4) 0.047(5) -0.008(3)
O20 0.106(6) 0.067(5) 0.053(4) 0.042(4) -0.056(4) -0.072(5)
C1 0.037(5) 0.059(6) 0.038(5) 0.016(4) 0.003(4) -0.015(5)
C2 0.034(4) 0.045(5) 0.032(4) 0.012(4) 0.001(4) -0.012(4)
C3 0.029(4) 0.031(4) 0.033(4) 0.008(3) -0.014(3) -0.015(3)
C4 0.042(5) 0.037(5) 0.042(5) 0.011(4) -0.015(4) -0.022(4)
C5 0.058(6) 0.051(6) 0.055(6) 0.012(5) -0.019(5) -0.035(5)
C6 0.026(4) 0.023(4) 0.031(4) 0.004(3) -0.003(3) -0.008(3)
C7 0.041(4) 0.032(4) 0.026(4) 0.000(3) -0.013(3) -0.019(4)
C8 0.037(4) 0.028(4) 0.026(4) -0.001(3) -0.002(3) -0.015(3)
C9 0.028(4) 0.023(4) 0.022(3) -0.003(3) -0.005(3) -0.008(3)
C10 0.035(4) 0.023(4) 0.028(4) -0.003(3) -0.003(3) -0.013(3)
C11 0.032(4) 0.020(4) 0.029(4) 0.007(3) -0.007(3) -0.010(3)
C12 0.024(4) 0.026(4) 0.032(4) -0.001(3) -0.002(3) -0.003(3)
C13 0.043(5) 0.024(4) 0.031(4) -0.003(3) -0.011(4) -0.014(3)
C14 0.027(4) 0.034(4) 0.030(4) 0.011(3) -0.007(3) -0.011(3)
C15 0.024(4) 0.036(5) 0.041(5) 0.003(4) -0.001(3) -0.007(3)
C16 0.027(4) 0.024(4) 0.032(4) -0.002(3) 0.001(3) -0.009(3)
C17 0.061(6) 0.037(5) 0.043(5) 0.014(4) -0.018(5) -0.023(5)
C18 0.044(5) 0.029(4) 0.040(5) 0.004(4) -0.011(4) -0.009(4)
C19 0.033(4) 0.032(4) 0.028(4) 0.005(3) -0.009(3) -0.014(3)
C20 0.038(5) 0.032(4) 0.040(5) 0.001(4) -0.004(4) -0.013(4)
C21 0.042(5) 0.052(6) 0.040(5) 0.004(4) -0.006(4) -0.023(4)
C22 0.028(4) 0.021(3) 0.028(4) -0.001(3) -0.008(3) -0.005(3)
C23 0.031(4) 0.038(5) 0.035(4) -0.006(4) 0.005(4) -0.014(4)
C24 0.039(5) 0.032(4) 0.033(4) -0.006(3) 0.000(4) -0.014(4)
C25 0.026(4) 0.024(4) 0.025(4) -0.005(3) -0.008(3) -0.003(3)
C26 0.037(4) 0.027(4) 0.029(4) -0.007(3) -0.004(3) -0.014(3)
C27 0.029(4) 0.026(4) 0.026(4) -0.001(3) -0.005(3) -0.008(3)
C28 0.035(4) 0.032(4) 0.035(4) -0.009(3) -0.004(4) -0.010(4)
C29 0.042(5) 0.031(4) 0.041(5) 0.002(4) -0.016(4) -0.020(4)
C30 0.033(4) 0.037(4) 0.033(4) 0.010(3) -0.007(3) -0.018(4)
C31 0.039(5) 0.037(5) 0.041(5) -0.001(4) -0.001(4) -0.012(4)
C32 0.033(4) 0.032(4) 0.032(4) -0.004(3) -0.003(3) -0.009(3)
N1 0.045(4) 0.067(6) 0.047(5) 0.031(4) -0.020(4) -0.038(4)
N2 0.036(4) 0.033(4) 0.028(3) -0.001(3) -0.004(3) -0.019(3)
N3 0.046(4) 0.044(5) 0.041(4) 0.014(3) -0.014(4) -0.025(4)
N4 0.036(4) 0.030(4) 0.032(4) -0.007(3) -0.001(3) -0.014(3)
Br1 0.0397(5) 0.0468(6) 0.0549(6) 0.0165(4) -0.0072(4) -0.0248(4)
Br2 0.0490(5) 0.0520(6) 0.0450(5) 0.0126(4) -0.0050(4) -0.0288(5)
OW1 0.054(5) 0.050(5) 0.073(5) 0.009(4) 0.007(4) -0.010(4)
OW2 0.077(11) 0.075(11) 0.046(8) -0.009(8) -0.008(8) -0.048(9)

loop_
_atom_type_symbol
_atom_type_description
_atom_type_scat_dispersion_real
_atom_type_scat_dispersion_imag
_atom_type_scat_source
C C 0.0033 0.0016 'International Tables Vol C Tables 4.2.6.8 and 6.1.1.4'
H H 0.0000 0.0000 'International Tables Vol C Tables 4.2.6.8 and 6.1.1.4'
N N 0.0061 0.0033 'International Tables Vol C Tables 4.2.6.8 and 6.1.1.4'
O O 0.0106 0.0060 'International Tables Vol C Tables 4.2.6.8 and 6.1.1.4'
P P 0.1023 0.0942 'International Tables Vol C Tables 4.2.6.8 and 6.1.1.4'
Br Br -0.2901 2.4595 'International Tables Vol C Tables 4.2.6.8 and 6.1.1.4'
Mo Mo -1.6832 0.6857 'International Tables Vol C Tables 4.2.6.8 and 6.1.1.4'

loop_
_geom_angle_atom_site_label_1
_geom_angle_atom_site_label_2
_geom_angle_atom_site_label_3
_geom_angle
_geom_angle_site_symmetry_1
_geom_angle_site_symmetry_3
O14 Mo1 O20 102.0(4) . .
O14 Mo1 O8 100.4(4) . .
O20 Mo1 O8 89.1(3) . .
O14 Mo1 O11 100.9(4) . 2_666
O20 Mo1 O11 89.1(3) . 2_666
O8 Mo1 O11 158.6(4) . 2_666
O14 Mo1 O12 97.9(3) . 2_666
O20 Mo1 O12 160.1(4) . 2_666
O8 Mo1 O12 88.0(3) . 2_666
O11 Mo1 O12 86.5(3) 2_666 2_666
O14 Mo1 O1 161.5(3) . 2_666
O20 Mo1 O1 66.3(4) . 2_666
O8 Mo1 O1 66.3(4) . 2_666
O11 Mo1 O1 93.5(3) 2_666 2_666
O12 Mo1 O1 94.6(3) 2_666 2_666
O14 Mo1 O2 158.7(3) . 2_666
O20 Mo1 O2 94.9(4) . 2_666
O8 Mo1 O2 92.6(4) . 2_666
O11 Mo1 O2 66.3(3) 2_666 2_666
O12 Mo1 O2 65.6(3) 2_666 2_666
O1 Mo1 O2 39.6(3) 2_666 2_666
O16 Mo2 O19 102.3(5) . .
O16 Mo2 O11 101.3(4) . .
O19 Mo2 O11 91.1(4) . .
O16 Mo2 O5 102.0(4) . .
O19 Mo2 O5 89.3(3) . .
O11 Mo2 O5 156.1(4) . .
O16 Mo2 O10 100.2(3) . .
O19 Mo2 O10 157.4(4) . .
O11 Mo2 O10 86.2(3) . .
O5 Mo2 O10 84.3(3) . .
O16 Mo2 O2' 159.9(3) . .
O19 Mo2 O2' 65.1(4) . .
O11 Mo2 O2' 94.8(3) . .
O5 Mo2 O2' 63.9(4) . .
O10 Mo2 O2' 92.7(3) . .
O15 Mo3 O5 100.6(4) . .
O15 Mo3 O6 101.0(4) . .
O5 Mo3 O6 90.1(3) . .
O15 Mo3 O3 101.5(4) . .
O5 Mo3 O3 90.4(3) . .
O6 Mo3 O3 157.0(5) . .
O15 Mo3 O8 99.4(3) . .
O5 Mo3 O8 160.0(4) . .
O6 Mo3 O8 86.3(3) . .
O3 Mo3 O8 85.4(4) . .
O15 Mo3 O2' 157.3(3) . .
O5 Mo3 O2' 64.2(4) . .
O6 Mo3 O2' 96.0(4) . .
O3 Mo3 O2' 63.8(4) . .
O8 Mo3 O2' 96.6(4) . .
O15 Mo3 O1 156.1(3) . 2_666
O5 Mo3 O1 98.6(4) . 2_666
O6 Mo3 O1 64.8(3) . 2_666
O3 Mo3 O1 92.5(5) . 2_666
O8 Mo3 O1 62.2(3) . 2_666
O2' Mo3 O1 46.5(3) . 2_666
O18 Mo4 O7 102.5(4) . .
O18 Mo4 O4 101.5(4) . .
O7 Mo4 O4 89.1(3) . .
O18 Mo4 O3 102.3(4) . 2_666
O7 Mo4 O3 155.2(5) . 2_666
O4 Mo4 O3 85.3(4) . 2_666
O18 Mo4 O19 101.4(4) . 2_666
O7 Mo4 O19 88.9(4) . 2_666
O4 Mo4 O19 156.8(5) . 2_666
O3 Mo4 O19 87.0(3) 2_666 2_666
O18 Mo4 O2' 156.3(3) . 2_666
O7 Mo4 O2' 94.6(4) . 2_666
O4 Mo4 O2' 95.0(4) . 2_666
O3 Mo4 O2' 61.9(4) 2_666 2_666
O19 Mo4 O2' 62.2(4) 2_666 2_666
O13 Mo5 O10 103.3(4) . .
O13 Mo5 O9 101.9(4) . .
O10 Mo5 O9 92.7(3) . .
O13 Mo5 O12 100.4(3) . .
O10 Mo5 O12 89.1(3) . .
O9 Mo5 O12 156.6(4) . .
O13 Mo5 O4 100.6(4) . .
O10 Mo5 O4 155.8(4) . .
O9 Mo5 O4 86.0(3) . .
O12 Mo5 O4 82.8(3) . .
O13 Mo5 O1' 158.9(4) . 2_666
O10 Mo5 O1' 93.4(3) . 2_666
O9 Mo5 O1' 64.0(4) . 2_666
O12 Mo5 O1' 92.5(3) . 2_666
O4 Mo5 O1' 64.3(4) . 2_666
O13 Mo5 O2 162.0(4) . .
O10 Mo5 O2 67.4(3) . .
O9 Mo5 O2 94.1(4) . .
O12 Mo5 O2 65.1(3) . .
O4 Mo5 O2 88.6(4) . .
O1' Mo5 O2 38.6(3) 2_666 .
O17 Mo6 O6 102.4(4) . .
O17 Mo6 O20 101.1(4) . .
O6 Mo6 O20 89.1(3) . .
O17 Mo6 O7 101.3(4) . .
O6 Mo6 O7 156.2(4) . .
O20 Mo6 O7 88.5(3) . .
O17 Mo6 O9 100.7(4) . .
O6 Mo6 O9 87.9(3) . .
O20 Mo6 O9 158.0(4) . .
O7 Mo6 O9 85.6(3) . .
O17 Mo6 O1 159.2(3) . 2_666
O6 Mo6 O1 65.6(3) . 2_666
O20 Mo6 O1 63.2(3) . 2_666
O7 Mo6 O1 92.3(4) . 2_666
O9 Mo6 O1 95.9(4) . 2_666
O17 Mo6 O1' 157.9(3) . 2_666
O6 Mo6 O1' 90.9(4) . 2_666
O20 Mo6 O1' 96.5(4) . 2_666
O7 Mo6 O1' 65.8(3) . 2_666
O9 Mo6 O1' 61.8(4) . 2_666
O1 Mo6 O1' 42.9(3) 2_666 2_666
O2 P1 O2 180.000(2) . 2_666
O2 P1 O1' 114.3(5) . .
O2 P1 O1' 65.7(5) 2_666 .
O2 P1 O1' 65.7(5) . 2_666
O2 P1 O1' 114.3(5) 2_666 2_666
O1' P1 O1' 180.000(2) . 2_666
O2 P1 O1 66.4(5) . .
O2 P1 O1 113.6(5) 2_666 .
O1' P1 O1 71.5(5) . .
O1' P1 O1 108.5(5) 2_666 .
O2 P1 O1 113.6(5) . 2_666
O2 P1 O1 66.4(5) 2_666 2_666
O1' P1 O1 108.5(5) . 2_666
O1' P1 O1 71.5(5) 2_666 2_666
O1 P1 O1 180.000(2) . 2_666
O2 P1 O2' 110.4(5) . 2_666
O2 P1 O2' 69.6(5) 2_666 2_666
O1' P1 O2' 104.1(5) . 2_666
O1' P1 O2' 75.9(5) 2_666 2_666
O1 P1 O2' 74.8(5) . 2_666
O1 P1 O2' 105.2(5) 2_666 2_666
O2 P1 O2' 69.6(5) . .
O2 P1 O2' 110.4(5) 2_666 .
O1' P1 O2' 75.9(5) . .
O1' P1 O2' 104.1(5) 2_666 .
O1 P1 O2' 105.2(5) . .
O1 P1 O2' 74.8(5) 2_666 .
O2' P1 O2' 180.000(1) 2_666 .
P1 O1' O2 54.5(4) . 2_666
P1 O1' O1 54.5(4) . .
O2 O1' O1 93.9(6) 2_666 .
P1 O1' Mo5 128.5(5) . 2_666
O2 O1' Mo5 74.0(5) 2_666 2_666
O1 O1' Mo5 137.6(6) . 2_666
P1 O1' Mo6 122.9(5) . 2_666
O2 O1' Mo6 138.3(6) 2_666 2_666
O1 O1' Mo6 68.4(4) . 2_666
Mo5 O1' Mo6 93.6(3) 2_666 2_666
P1 O1 O2 53.9(4) . .
P1 O1 O1' 54.0(4) . .
O2 O1 O1' 93.4(6) . .
P1 O1 Mo1 128.5(5) . 2_666
O2 O1 Mo1 74.6(5) . 2_666
O1' O1 Mo1 139.0(6) . 2_666
P1 O1 Mo6 122.7(5) . 2_666
O2 O1 Mo6 136.6(6) . 2_666
O1' O1 Mo6 68.7(4) . 2_666
Mo1 O1 Mo6 93.3(3) 2_666 2_666
P1 O1 Mo3 118.1(5) . 2_666
O2 O1 Mo3 131.4(6) . 2_666
O1' O1 Mo3 120.7(5) . 2_666
Mo1 O1 Mo3 94.7(3) 2_666 2_666
Mo6 O1 Mo3 90.3(3) 2_666 2_666
P1 O2' O2 50.5(4) . .
P1 O2' Mo2 125.8(5) . .
O2 O2' Mo2 75.3(4) . .
P1 O2' Mo3 120.6(5) . .
O2 O2' Mo3 131.8(6) . .
Mo2 O2' Mo3 94.8(3) . .
P1 O2' Mo4 119.7(5) . 2_666
O2 O2' Mo4 132.5(6) . 2_666
Mo2 O2' Mo4 93.9(3) . 2_666
Mo3 O2' Mo4 94.6(3) . 2_666
P1 O2 O1' 59.8(5) . 2_666
P1 O2 O1 59.7(5) . .
O1' O2 O1 100.1(7) 2_666 .
P1 O2 O2' 59.9(4) . .
O1' O2 O2' 94.9(6) 2_666 .
O1 O2 O2' 95.5(6) . .
P1 O2 Mo1 125.5(5) . 2_666
O1' O2 Mo1 134.5(6) 2_666 2_666
O1 O2 Mo1 65.8(4) . 2_666
O2' O2 Mo1 128.1(6) . 2_666
P1 O2 Mo5 127.2(5) . .
O1' O2 Mo5 67.4(4) 2_666 .
O1 O2 Mo5 135.7(6) . .
O2' O2 Mo5 126.8(6) . .
Mo1 O2 Mo5 92.3(3) 2_666 .
Mo3 O3 Mo4 139.0(5) . 2_666
Mo4 O4 Mo5 138.0(5) . .
Mo3 O5 Mo2 136.4(6) . .
Mo6 O6 Mo3 139.2(4) . .
Mo4 O7 Mo6 139.8(4) . .
Mo1 O8 Mo3 136.2(5) . .
Mo5 O9 Mo6 140.4(6) . .
Mo5 O10 Mo2 139.1(4) . .
Mo2 O11 Mo1 140.3(4) . 2_666
Mo1 O12 Mo5 135.6(4) 2_666 .
Mo2 O19 Mo4 138.6(6) . 2_666
Mo1 O20 Mo6 136.5(5) . .
N1 C1 C2 120.6(9) . .
N1 C1 H1A 119.7 . .
C2 C1 H1A 119.7 . .
C1 C2 C3 120.3(9) . .
C1 C2 H2A 119.8 . .
C3 C2 H2A 119.8 . .
C2 C3 C4 117.3(8) . .
C2 C3 C6 118.7(7) . .
C4 C3 C6 124.0(8) . .
C5 C4 C3 119.6(9) . .
C5 C4 H4A 120.2 . .
C3 C4 H4A 120.2 . .
N1 C5 C4 120.9(10) . .
N1 C5 H5A 119.5 . .
C4 C5 H5A 119.5 . .
N2 C6 C7 120.7(7) . .
N2 C6 C3 115.3(7) . .
C7 C6 C3 124.0(7) . .
C8 C7 C6 119.5(7) . .
C8 C7 H7A 120.2 . .
C6 C7 H7A 120.2 . .
C7 C8 C9 120.5(7) . .
C7 C8 H8A 119.7 . .
C9 C8 H8A 119.7 . .
C8 C9 C10 115.7(7) . .
C8 C9 C11 124.4(7) . .
C10 C9 C11 119.9(7) . .
N2 C10 C9 124.7(7) . .
N2 C10 H10A 117.7 . .
C9 C10 H10A 117.7 . .
C12 C11 C16 118.3(7) . .
C12 C11 C9 119.4(7) . .
C16 C11 C9 122.3(7) . .
C13 C12 C11 121.3(7) . .
C13 C12 H12A 119.3 . .
C11 C12 H12A 119.3 . .
C12 C13 C14 119.3(7) . .
C12 C13 H13A 120.3 . .
C14 C13 H13A 120.3 . .
C13 C14 C15 121.2(7) . .
C13 C14 Br1 118.0(6) . .
C15 C14 Br1 120.8(6) . .
C14 C15 C16 119.1(7) . .
C14 C15 H15A 120.5 . .
C16 C15 H15A 120.5 . .
C15 C16 C11 120.7(7) . .
C15 C16 H16A 119.6 . .
C11 C16 H16A 119.6 . .
C18 C17 N3 120.0(9) . .
C18 C17 H17A 120.0 . .
N3 C17 H17A 120.0 . .
C17 C18 C19 119.8(9) . .
C17 C18 H18A 120.1 . .
C19 C18 H18A 120.1 . .
C20 C19 C18 118.7(8) . .
C20 C19 C22 119.2(7) . .
C18 C19 C22 122.1(8) . .
C21 C20 C19 118.8(9) . .
C21 C20 H20A 120.6 . .
C19 C20 H20A 120.6 . .
N3 C21 C20 121.6(9) . .
N3 C21 H21A 119.2 . .
C20 C21 H21A 119.2 . .
N4 C22 C23 123.0(7) . .
N4 C22 C19 116.8(7) . .
C23 C22 C19 120.2(7) . .
C22 C23 C24 118.9(8) . .
C22 C23 H23A 120.6 . .
C24 C23 H23A 120.6 . .
C25 C24 C23 119.9(8) . .
C25 C24 H24A 120.1 . .
C23 C24 H24A 120.1 . .
C24 C25 C26 116.1(7) . .
C24 C25 C27 122.1(7) . .
C26 C25 C27 121.8(7) . .
N4 C26 C25 124.7(7) . .
N4 C26 H26A 117.6 . .
C25 C26 H26A 117.6 . .
C32 C27 C28 116.6(7) . .
C32 C27 C25 123.5(7) . .
C28 C27 C25 119.8(7) . .
C29 C28 C27 121.5(8) . .
C29 C28 H28A 119.3 . .
C27 C28 H28A 119.3 . .
C28 C29 C30 119.4(8) . .
C28 C29 H29A 120.3 . .
C30 C29 H29A 120.3 . .
C31 C30 C29 120.8(8) . .
C31 C30 Br2 119.4(7) . .
C29 C30 Br2 119.8(7) . .
C32 C31 C30 119.1(8) . .
C32 C31 H31A 120.4 . .
C30 C31 H31A 120.4 . .
C31 C32 C27 122.6(8) . .
C31 C32 H32A 118.7 . .
C27 C32 H32A 118.7 . .
C1 N1 C5 121.4(8) . .
C10 N2 C6 118.7(7) . .
C21 N3 C17 121.0(8) . .
C26 N4 C22 117.4(7) . .

loop_
_geom_bond_atom_site_label_1
_geom_bond_atom_site_label_2
_geom_bond_distance
_geom_bond_site_symmetry_2
Mo1 O14 1.640(5) .
Mo1 O20 1.858(6) .
Mo1 O8 1.874(7) .
Mo1 O11 1.890(7) 2_666
Mo1 O12 1.927(6) 2_666
Mo1 O1 2.342(9) 2_666
Mo1 O2 2.475(9) 2_666
Mo2 O16 1.646(6) .
Mo2 O19 1.835(7) .
Mo2 O11 1.860(7) .
Mo2 O5 1.898(7) .
Mo2 O10 1.948(6) .
Mo2 O2' 2.367(9) .
Mo3 O15 1.629(6) .
Mo3 O5 1.861(7) .
Mo3 O6 1.874(7) .
Mo3 O3 1.881(7) .
Mo3 O8 1.957(8) .
Mo3 O2' 2.374(9) .
Mo3 O1 2.488(9) 2_666
Mo4 O18 1.637(6) .
Mo4 O7 1.841(8) .
Mo4 O4 1.890(8) .
Mo4 O3 1.902(7) 2_666
Mo4 O19 1.928(8) 2_666
Mo4 O2' 2.449(9) 2_666
Mo5 O13 1.641(6) .
Mo5 O10 1.820(6) .
Mo5 O9 1.847(6) .
Mo5 O12 1.939(6) .
Mo5 O4 1.978(7) .
Mo5 O1' 2.391(9) 2_666
Mo5 O2 2.490(9) .
Mo6 O17 1.637(6) .
Mo6 O6 1.866(7) .
Mo6 O20 1.900(7) .
Mo6 O7 1.908(7) .
Mo6 O9 1.912(7) .
Mo6 O1 2.456(8) 2_666
Mo6 O1' 2.460(10) 2_666
P1 O2 1.444(9) .
P1 O2 1.444(9) 2_666
P1 O1' 1.533(9) .
P1 O1' 1.533(9) 2_666
P1 O1 1.542(8) .
P1 O1 1.542(8) 2_666
P1 O2' 1.620(10) 2_666
P1 O2' 1.620(10) .
O1' O2 1.617(13) 2_666
O1' O1 1.797(13) .
O1' Mo5 2.391(9) 2_666
O1' Mo6 2.460(10) 2_666
O1 O2 1.637(13) .
O1 Mo1 2.342(8) 2_666
O1 Mo6 2.456(8) 2_666
O1 Mo3 2.488(9) 2_666
O2' O2 1.755(13) .
O2' Mo4 2.449(9) 2_666
O2 O1' 1.617(13) 2_666
O2 Mo1 2.475(9) 2_666
O3 Mo4 1.902(7) 2_666
O11 Mo1 1.890(7) 2_666
O12 Mo1 1.927(6) 2_666
O19 Mo4 1.928(8) 2_666
C1 N1 1.317(14) .
C1 C2 1.373(11) .
C1 H1A 0.9300 .
C2 C3 1.390(12) .
C2 H2A 0.9300 .
C3 C4 1.406(12) .
C3 C6 1.464(10) .
C4 C5 1.361(12) .
C4 H4A 0.9300 .
C5 N1 1.342(15) .
C5 H5A 0.9300 .
C6 N2 1.339(10) .
C6 C7 1.405(11) .
C7 C8 1.368(10) .
C7 H7A 0.9300 .
C8 C9 1.394(10) .
C8 H8A 0.9300 .
C9 C10 1.397(10) .
C9 C11 1.477(10) .
C10 N2 1.328(10) .
C10 H10A 0.9300 .
C11 C12 1.396(11) .
C11 C16 1.400(11) .
C12 C13 1.371(11) .
C12 H12A 0.9300 .
C13 C14 1.383(12) .
C13 H13A 0.9300 .
C14 C15 1.384(12) .
C14 Br1 1.902(8) .
C15 C16 1.387(11) .
C15 H15A 0.9300 .
C16 H16A 0.9300 .
C17 C18 1.359(13) .
C17 N3 1.364(13) .
C17 H17A 0.9300 .
C18 C19 1.395(12) .
C18 H18A 0.9300 .
C19 C20 1.389(12) .
C19 C22 1.490(10) .
C20 C21 1.377(12) .
C20 H20A 0.9300 .
C21 N3 1.313(13) .
C21 H21A 0.9300 .
C22 N4 1.342(10) .
C22 C23 1.378(11) .
C23 C24 1.392(11) .
C23 H23A 0.9300 .
C24 C25 1.387(11) .
C24 H24A 0.9300 .
C25 C26 1.414(10) .
C25 C27 1.467(10) .
C26 N4 1.326(10) .
C26 H26A 0.9300 .
C27 C32 1.397(11) .
C27 C28 1.400(11) .
C28 C29 1.380(11) .
C28 H28A 0.9300 .
C29 C30 1.380(13) .
C29 H29A 0.9300 .
C30 C31 1.375(13) .
C30 Br2 1.900(8) .
C31 C32 1.367(12) .
C31 H31A 0.9300 .
C32 H32A 0.9300 .
